data_1532344
loop_
_publ_author_name
'Ueda, K.'
'Hosono, H.'

_publ_section_title
;
 Crystal structure of La Cu O S1-x Sex oxychalcogenides
;
_journal_name_full 'Thin Solid Films'
_journal_page_first 115
_journal_page_last 118
_journal_volume 411
_journal_year 2002
_chemical_formula_sum 'Cu La O Se'
_chemical_name_systematic 'La Cu O Se'
_space_group_IT_number 129
_symmetry_space_group_name_Hall '-P 4a 2a'
_symmetry_space_group_name_H-M 'P 4/n m m :2'
_cell_angle_alpha 90
_cell_angle_beta 90
_cell_angle_gamma 90
_cell_formula_units_Z 2
_cell_length_a 4.06712
_cell_length_b 4.06712
_cell_length_c 8.7975
_cell_volume 145.524
_citation_journal_id_ASTM THSFAP
_cod_data_source_file Ueda_THSFAP_2002_1765.cif
_cod_data_source_block Cu1La1O1Se1
_cod_original_cell_volume 145.5235
_cod_original_formula_sum 'Cu1 La1 O1 Se1'
_cod_database_code 1532344

loop_
_symmetry_equiv_pos_as_xyz
x,y,z
-y+1/2,x,z
-x+1/2,-y+1/2,z
y,-x+1/2,z
x+1/2,-y,-z
y+1/2,x+1/2,-z
-x,y+1/2,-z
-y,-x,-z
-x,-y,-z
y-1/2,-x,-z
x-1/2,y-1/2,-z
-y,x-1/2,-z
-x-1/2,y,z
-y-1/2,-x-1/2,z
x,-y-1/2,z
y,x,z

loop_
_atom_site_label
_atom_site_type_symbol
_atom_site_fract_x
_atom_site_fract_y
_atom_site_fract_z
_atom_site_occupancy
_atom_site_U_iso_or_equiv
Cu1 Cu+1 0.25 0.75 0.5 1 0.0
La1 La+3 0.25 0.25 0.1398 1 0.0
Se1 Se-2 0.25 0.25 0.6698 1 0.0
O1 O-2 0.25 0.75 0 1 0.0
